data_1010257
loop_
_publ_author_name
'Andress, K R'
'Gundermann, J'

_publ_section_title
;
Die Struktur von Magnesiumchlorid- und Magnesiumbromidhexahydrat.
;
_journal_coden_ASTM ZEKGAX
_journal_name_full
;
Zeitschrift fuer Kristallographie, Kristallgeometrie, Kristallphysik,
Kristallchemie (-144,1977)
;
_journal_page_first 345
_journal_page_last 369
_journal_volume 87
_journal_year 1934
_chemical_formula_structural 'Mg Br2 (H2 O)6'
_chemical_formula_sum 'Br2 H12 Mg O6'
_chemical_name_systematic 'Magnesium bromide hexahydrate'
_space_group_IT_number 12
_symmetry_cell_setting monoclinic
_symmetry_Int_Tables_number 12
_symmetry_space_group_name_Hall '-C 2y'
_symmetry_space_group_name_H-M 'C 1 2/m 1'
_cell_angle_alpha 90
_cell_angle_beta 93.50(33)
_cell_angle_gamma 90
_cell_formula_units_Z 2
_cell_length_a 10.25(3)
_cell_length_b 7.40(3)
_cell_length_c 6.30(3)
_cell_volume 477.0
_cod_original_formula_sum 'H12 Br2 Mg O6'
_cod_database_code 1010257

loop_
_symmetry_equiv_pos_as_xyz
x,y,z
x,-y,z
-x,-y,-z
-x,y,-z
1/2+x,1/2+y,z
1/2+x,1/2-y,z
1/2-x,1/2-y,-z
1/2-x,1/2+y,-z

loop_
_atom_site_label
_atom_site_type_symbol
_atom_site_symmetry_multiplicity
_atom_site_Wyckoff_symbol
_atom_site_fract_x
_atom_site_fract_y
_atom_site_fract_z
_atom_site_occupancy
_atom_site_attached_hydrogens
_atom_site_calc_flag
Mg1 Mg2+ 2 a 0. 0. 0. 1. 0 d
Br1 Br1- 4 i 0.320(3) 0. 0.615(5) 1. 0 d
O1 O2- 4 i 0.200(5) 0. 0.115(3) 1. 2 d
O2 O2- 8 j 0.96(3) 0.205(5) 0.230(3) 1. 2 d

loop_
_atom_type_symbol
_atom_type_oxidation_number
Mg2+ 2.000
Br1- -1.000
O2- -2.000
H1+ 1.000
